data_4115493
loop_
_publ_author_name
'Chi-Ming Che'
'Jie-Sheng Huang'
'Fu-Wa Lee'
'Yan Li'
'Tat-Shing Lai'
'Hoi-Lun Kwong'
'Pang-Fei Teng'
'Wing-Sze Lee'
'Wai-Cheung Lo'
'Shie-Ming Peng'
'Zhong-Yuan Zhou'

_publ_section_title
;
 Asymmetric Inter- and Intramolecular Cyclopropanation of Alkenes
 Catalyzed by Chiral Ruthenium Porphyrins. Synthesis and Crystal Structure
 of a Chiral Metalloporphyrin Carbene Complex
;
_journal_name_full 'Journal of the American Chemical Society'
_journal_page_first 4119
_journal_page_last 4129
_journal_paper_doi 10.1021/ja001416f
_journal_volume 123
_journal_year 2001
_chemical_formula_sum 'C98 H92 Cl6 N4 O2 Ru'
_chemical_formula_weight 1671.53
_chemical_name_systematic
; 
 ? 
;
_space_group_IT_number 4
_symmetry_cell_setting monoclinic
_symmetry_space_group_name_Hall 'P 2yb'
_symmetry_space_group_name_H-M 'P 1 21 1'
_atom_sites_solution_hydrogens geom
_atom_sites_solution_primary direct
_atom_sites_solution_secondary difmap
_audit_creation_method SHELXL-97
_cell_angle_alpha 90.00
_cell_angle_beta 98.612(2)
_cell_angle_gamma 90.00
_cell_formula_units_Z 2
_cell_length_a 14.2648(11)
_cell_length_b 18.1252(14)
_cell_length_c 16.7048(13)
_cell_measurement_reflns_used CCD
_cell_measurement_temperature 294(2)
_cell_measurement_theta_max 27.5
_cell_measurement_theta_min 1
_cell_volume 4270.4(6)
_computing_cell_refinement 'Bruker SMART '
_computing_data_collection 'Bruker SMART '
_computing_data_reduction SHELXTL
_computing_molecular_graphics SHELXTL
_computing_publication_material SHELXTL
_computing_structure_refinement 'SHELXL-97 (Sheldrick, 1997)'
_computing_structure_solution 'SHELXS-97 (Sheldrick, 1990)'
_diffrn_ambient_temperature 294(2)
_diffrn_measured_fraction_theta_full 0.987
_diffrn_measured_fraction_theta_max 0.987
_diffrn_measurement_device_type 'Bruker CCD Area Detector '
_diffrn_measurement_method 'phi and omega scan '
_diffrn_radiation_monochromator graphite
_diffrn_radiation_source 'fine-focus sealed tube'
_diffrn_radiation_type MoK\a
_diffrn_radiation_wavelength 0.71073
_diffrn_reflns_av_R_equivalents 0.0504
_diffrn_reflns_av_sigmaI/netI 0.0797
_diffrn_reflns_limit_h_max 18
_diffrn_reflns_limit_h_min -17
_diffrn_reflns_limit_k_max 23
_diffrn_reflns_limit_k_min -19
_diffrn_reflns_limit_l_max 21
_diffrn_reflns_limit_l_min -21
_diffrn_reflns_number 28653
_diffrn_reflns_theta_full 27.60
_diffrn_reflns_theta_max 27.60
_diffrn_reflns_theta_min 1.67
_exptl_absorpt_coefficient_mu 0.420
_exptl_absorpt_correction_T_max 0.9512
_exptl_absorpt_correction_T_min 0.9313
_exptl_absorpt_correction_type SADABS
_exptl_crystal_colour RED
_exptl_crystal_density_diffrn 1.300
_exptl_crystal_description PRISM
_exptl_crystal_F_000 1740
_exptl_crystal_size_max 0.20
_exptl_crystal_size_mid 0.16
_exptl_crystal_size_min 0.14
_refine_diff_density_max 0.918
_refine_diff_density_min -0.769
_refine_diff_density_rms 0.094
_refine_ls_abs_structure_details 'Flack H D (1983), Acta Cryst. A39, 876-881'
_refine_ls_abs_structure_Flack -0.01(3)
_refine_ls_extinction_coef 0.00000(16)
_refine_ls_extinction_expression Fc^*^=kFc[1+0.001xFc^2^\l^3^/sin(2\q)]^-1/4^
_refine_ls_extinction_method SHELXL
_refine_ls_goodness_of_fit_ref 0.960
_refine_ls_hydrogen_treatment mixed
_refine_ls_matrix_type full
_refine_ls_number_parameters 949
_refine_ls_number_reflns 15800
_refine_ls_number_restraints 14
_refine_ls_restrained_S_all 0.962
_refine_ls_R_factor_all 0.0804
_refine_ls_R_factor_gt 0.0614
_refine_ls_shift/su_max 0.013
_refine_ls_shift/su_mean 0.002
_refine_ls_structure_factor_coef Fsqd
_refine_ls_weighting_details 'calc w=1/[\s^2^(Fo^2^)+(0.1000P)^2^+0.0000P] where P=(Fo^2^+2Fc^2^)/3'
_refine_ls_weighting_scheme calc
_refine_ls_wR_factor_gt 0.1518
_refine_ls_wR_factor_ref 0.1630
_reflns_number_gt 12017
_reflns_number_total 15800
_reflns_threshold_expression >2sigma(I)
_cod_data_source_file ja001416f_2.cif
_cod_data_source_block C98H92Cl6N4O2Ru
_cod_database_code 4115493

loop_
_symmetry_equiv_pos_as_xyz
'x, y, z'
'-x, y+1/2, -z'

loop_
_atom_site_label
_atom_site_type_symbol
_atom_site_fract_x
_atom_site_fract_y
_atom_site_fract_z
_atom_site_U_iso_or_equiv
_atom_site_adp_type
_atom_site_occupancy
_atom_site_symmetry_multiplicity
_atom_site_calc_flag
_atom_site_refinement_flags
_atom_site_disorder_assembly
_atom_site_disorder_group
Ru1 Ru 1.379304(11) -0.772643(11) 1.171879(9) 0.02844(4) Uani 1 1 d . . .
O1 O 1.55243(14) -0.67519(13) 1.30246(14) 0.0682(7) Uani 1 1 d . . .
O2 O 1.43597(16) -0.69756(16) 1.37416(12) 0.0769(8) Uani 1 1 d D . .
N1 N 1.42183(13) -0.83933(11) 1.26881(11) 0.0311(5) Uani 1 1 d . . .
N2 N 1.51373(11) -0.77298(15) 1.14545(9) 0.0326(4) Uani 1 1 d . . .
N3 N 1.33501(13) -0.71938(11) 1.06588(11) 0.0325(5) Uani 1 1 d . . .
N4 N 1.24108(12) -0.79952(10) 1.17765(11) 0.0307(5) Uani 1 1 d . . .
C1 C 1.26491(17) -0.86403(14) 1.30835(14) 0.0354(6) Uani 1 1 d . . .
C2 C 1.36419(16) -0.86521(14) 1.32205(13) 0.0330(6) Uani 1 1 d . . .
C3 C 1.42363(17) -0.89824(15) 1.39040(15) 0.0403(7) Uani 1 1 d . . .
H3A H 1.4027 -0.9196 1.4352 0.048 Uiso 1 1 calc R . .
C4 C 1.51384(18) -0.89281(14) 1.37817(14) 0.0392(7) Uani 1 1 d . . .
H4A H 1.5667 -0.9088 1.4133 0.047 Uiso 1 1 calc R . .
C5 C 1.51464(17) -0.85764(14) 1.30075(14) 0.0359(7) Uani 1 1 d . . .
C6 C 1.59350(16) -0.84673(14) 1.26151(14) 0.0341(6) Uani 1 1 d . . .
C7 C 1.59180(16) -0.80956(13) 1.18801(15) 0.0343(6) Uani 1 1 d . . .
C8 C 1.67049(17) -0.79718(14) 1.14629(15) 0.0417(7) Uani 1 1 d . . .
H8A H 1.7308 -0.8169 1.1610 0.050 Uiso 1 1 calc R . .
C9 C 1.64477(16) -0.75330(16) 1.08326(14) 0.0451(8) Uani 1 1 d . . .
H9A H 1.6832 -0.7369 1.0466 0.054 Uiso 1 1 calc R . .
C10 C 1.54611(16) -0.73595(14) 1.08227(14) 0.0352(6) Uani 1 1 d . . .
C11 C 1.49100(16) -0.69056(15) 1.02720(15) 0.0386(7) Uani 1 1 d . . .
C12 C 1.39238(17) -0.68122(14) 1.01923(15) 0.0386(7) Uani 1 1 d . . .
C13 C 1.33442(18) -0.64281(15) 0.95724(16) 0.0434(7) Uani 1 1 d . . .
H13A H 1.3557 -0.6113 0.9199 0.052 Uiso 1 1 calc R . .
C14 C 1.24446(19) -0.65912(16) 0.96099(16) 0.0457(7) Uani 1 1 d . . .
H14A H 1.1918 -0.6424 0.9261 0.055 Uiso 1 1 calc R . .
C15 C 1.24377(16) -0.70747(14) 1.02922(14) 0.0356(6) Uani 1 1 d . . .
C16 C 1.16410(16) -0.74084(14) 1.05071(14) 0.0341(6) Uani 1 1 d . . .
C17 C 1.16330(14) -0.78367(14) 1.12101(12) 0.0338(6) Uani 1 1 d . . .
C18 C 1.08096(17) -0.81328(16) 1.15001(16) 0.0443(7) Uani 1 1 d . . .
H18A H 1.0190 -0.8105 1.1233 0.053 Uiso 1 1 calc R . .
C19 C 1.10758(17) -0.84465(16) 1.21979(15) 0.0437(7) Uani 1 1 d . . .
H19A H 1.0681 -0.8681 1.2514 0.052 Uiso 1 1 calc R . .
C20 C 1.20942(16) -0.83670(14) 1.23958(14) 0.0364(6) Uani 1 1 d . . .
C21 C 1.21663(16) -0.89940(15) 1.37325(14) 0.0368(7) Uani 1 1 d . . .
C22 C 1.1742(2) -0.7434(2) 1.4905(2) 0.0732(12) Uani 1 1 d . . .
H22A H 1.1955 -0.6937 1.5051 0.088 Uiso 1 1 calc R . .
H22B H 1.1300 -0.7417 1.4403 0.088 Uiso 1 1 calc R . .
C23 C 1.2583(2) -0.79421(18) 1.48242(17) 0.0581(10) Uani 1 1 d . . .
H23A H 1.3073 -0.7725 1.4544 0.070 Uiso 1 1 calc R . .
C24 C 1.2911(2) -0.8155(2) 1.57026(19) 0.0758(12) Uani 1 1 d . . .
H24A H 1.3104 -0.7735 1.6048 0.091 Uiso 1 1 calc R . .
H24B H 1.3402 -0.8530 1.5765 0.091 Uiso 1 1 calc R . .
C25 C 1.1936(3) -0.8455(2) 1.58072(19) 0.0752(12) Uani 1 1 d . . .
H25A H 1.1899 -0.8668 1.6341 0.090 Uiso 1 1 calc R . .
C26 C 1.1765(2) -0.9005(2) 1.51034(16) 0.0573(9) Uani 1 1 d . . .
C27 C 1.1287(2) -0.7793(3) 1.55839(18) 0.0815(11) Uani 1 1 d . . .
H27A H 1.1289 -0.7461 1.6040 0.098 Uiso 1 1 calc R . .
H27B H 1.0641 -0.7948 1.5392 0.098 Uiso 1 1 calc R . .
C28 C 1.21890(18) -0.86650(17) 1.44873(15) 0.0451(8) Uani 1 1 d . . .
C29 C 1.1293(2) -0.9653(2) 1.49739(16) 0.0575(9) Uani 1 1 d . . .
H29A H 1.1019 -0.9870 1.5387 0.069 Uiso 1 1 calc R . .
C30 C 1.12190(19) -0.99989(17) 1.42071(16) 0.0489(8) Uani 1 1 d . . .
C31 C 1.0839(2) -1.07060(18) 1.3888(2) 0.0629(9) Uani 1 1 d . . .
H31A H 1.0326 -1.0910 1.4152 0.075 Uiso 1 1 calc R . .
C32 C 1.0565(2) -1.05087(19) 1.2995(2) 0.0637(10) Uani 1 1 d . . .
H32A H 1.0064 -1.0142 1.2904 0.076 Uiso 1 1 calc R . .
H32B H 1.0397 -1.0937 1.2655 0.076 Uiso 1 1 calc R . .
C33 C 1.1545(2) -1.01929(16) 1.29036(18) 0.0514(8) Uani 1 1 d . . .
H33A H 1.1606 -0.9987 1.2371 0.062 Uiso 1 1 calc R . .
C34 C 1.2188(2) -1.08646(19) 1.3175(2) 0.0723(11) Uani 1 1 d . . .
H34A H 1.2823 -1.0709 1.3401 0.087 Uiso 1 1 calc R . .
H34B H 1.2225 -1.1199 1.2727 0.087 Uiso 1 1 calc R . .
C35 C 1.1671(3) -1.1233(2) 1.3833(2) 0.0860(13) Uani 1 1 d . . .
H35A H 1.1447 -1.1723 1.3668 0.103 Uiso 1 1 calc R . .
H35B H 1.2086 -1.1266 1.4348 0.103 Uiso 1 1 calc R . .
C36 C 1.16703(17) -0.96492(15) 1.36048(14) 0.0374(7) Uani 1 1 d . . .
C37 C 1.68702(17) -0.87490(15) 1.30300(14) 0.0374(7) Uani 1 1 d . . .
C38 C 1.76645(17) -0.82940(16) 1.32530(15) 0.0408(7) Uani 1 1 d . . .
C39 C 1.7792(2) -0.74575(16) 1.31905(18) 0.0517(8) Uani 1 1 d . . .
H39A H 1.7327 -0.7200 1.2796 0.062 Uiso 1 1 calc R . .
C40 C 1.8806(2) -0.7426(2) 1.3041(2) 0.0660(10) Uani 1 1 d . . .
H40A H 1.9063 -0.6930 1.3084 0.079 Uiso 1 1 calc R . .
H40B H 1.8893 -0.7643 1.2527 0.079 Uiso 1 1 calc R . .
C41 C 1.91972(19) -0.79063(18) 1.37556(19) 0.0618(10) Uani 1 1 d . . .
H41A H 1.9876 -0.8019 1.3810 0.074 Uiso 1 1 calc R . .
C42 C 1.85332(18) -0.85612(18) 1.36089(17) 0.0497(8) Uani 1 1 d . . .
C43 C 1.8874(2) -0.7462(2) 1.4471(2) 0.0733(11) Uani 1 1 d . . .
H43A H 1.8823 -0.7777 1.4932 0.088 Uiso 1 1 calc R . .
H43B H 1.9303 -0.7057 1.4641 0.088 Uiso 1 1 calc R . .
C44 C 1.7890(2) -0.7180(2) 1.4066(2) 0.0657(10) Uani 1 1 d . . .
H44A H 1.7390 -0.7380 1.4337 0.079 Uiso 1 1 calc R . .
H44B H 1.7862 -0.6646 1.4082 0.079 Uiso 1 1 calc R . .
C45 C 1.86643(19) -0.93086(18) 1.38112(17) 0.0534(8) Uani 1 1 d . . .
H45A H 1.9245 -0.9485 1.4067 0.064 Uiso 1 1 calc R . .
C46 C 1.79086(19) -0.97645(16) 1.36177(16) 0.0470(8) Uani 1 1 d . . .
C47 C 1.7810(2) -1.05836(18) 1.3685(2) 0.0624(10) Uani 1 1 d . . .
H47A H 1.8272 -1.0826 1.4095 0.075 Uiso 1 1 calc R . .
C48 C 1.6749(2) -1.06438(18) 1.38139(19) 0.0599(10) Uani 1 1 d . . .
H48A H 1.6513 -1.1146 1.3775 0.072 Uiso 1 1 calc R . .
H48B H 1.6629 -1.0420 1.4316 0.072 Uiso 1 1 calc R . .
C49 C 1.6375(2) -1.01715(16) 1.30574(18) 0.0505(8) Uani 1 1 d . . .
H49A H 1.5691 -1.0080 1.2960 0.061 Uiso 1 1 calc R . .
C50 C 1.70114(17) -0.94888(14) 1.32280(15) 0.0385(7) Uani 1 1 d . . .
C51 C 1.7725(2) -1.09057(19) 1.2818(2) 0.0688(11) Uani 1 1 d . . .
H51A H 1.8238 -1.0733 1.2545 0.083 Uiso 1 1 calc R . .
H51B H 1.7734 -1.1441 1.2830 0.083 Uiso 1 1 calc R . .
C52 C 1.6779(2) -1.06213(18) 1.24019(18) 0.0592(9) Uani 1 1 d . . .
H52A H 1.6361 -1.1027 1.2212 0.071 Uiso 1 1 calc R . .
H52B H 1.6862 -1.0311 1.1944 0.071 Uiso 1 1 calc R . .
C53 C 1.53739(17) -0.65156(14) 0.96312(15) 0.0393(7) Uani 1 1 d . . .
C54 C 1.56178(18) -0.69113(15) 0.89674(16) 0.0434(7) Uani 1 1 d . . .
C55 C 1.55268(18) -0.7707(2) 0.87489(17) 0.0553(7) Uani 1 1 d . . .
H55A H 1.5540 -0.8048 0.9206 0.066 Uiso 1 1 calc R . .
C56 C 1.6339(2) -0.7796(2) 0.82529(18) 0.0677(10) Uani 1 1 d . . .
H56A H 1.6959 -0.7726 0.8573 0.081 Uiso 1 1 calc R . .
H56B H 1.6317 -0.8262 0.7965 0.081 Uiso 1 1 calc R . .
C57 C 1.6032(2) -0.71462(19) 0.77018(19) 0.0624(9) Uani 1 1 d . . .
H57A H 1.6454 -0.7024 0.7308 0.075 Uiso 1 1 calc R . .
C58 C 1.5927(2) -0.65543(16) 0.83182(16) 0.0458(8) Uani 1 1 d . . .
C59 C 1.4650(2) -0.7778(2) 0.8080(2) 0.0755(10) Uani 1 1 d . . .
H59A H 1.4104 -0.7525 0.8232 0.091 Uiso 1 1 calc R . .
H59B H 1.4489 -0.8291 0.7963 0.091 Uiso 1 1 calc R . .
C60 C 1.5015(3) -0.7387(2) 0.7336(2) 0.0799(13) Uani 1 1 d . . .
H60A H 1.5024 -0.7728 0.6889 0.096 Uiso 1 1 calc R . .
H60B H 1.4624 -0.6965 0.7150 0.096 Uiso 1 1 calc R . .
C61 C 1.5998(2) -0.57952(17) 0.82874(16) 0.0495(8) Uani 1 1 d . . .
H61A H 1.6201 -0.5560 0.7849 0.059 Uiso 1 1 calc R . .
C62 C 1.57596(19) -0.54064(15) 0.89212(16) 0.0425(7) Uani 1 1 d . . .
C63 C 1.5722(2) -0.45812(16) 0.90774(19) 0.0544(9) Uani 1 1 d . . .
H63A H 1.5682 -0.4263 0.8599 0.065 Uiso 1 1 calc R . .
C64 C 1.4889(2) -0.45420(18) 0.95484(19) 0.0599(10) Uani 1 1 d . . .
H64A H 1.4292 -0.4679 0.9225 0.072 Uiso 1 1 calc R . .
H64B H 1.4832 -0.4065 0.9800 0.072 Uiso 1 1 calc R . .
C65 C 1.5281(2) -0.51500(18) 1.01685(19) 0.0597(10) Uani 1 1 d . . .
H65A H 1.4883 -0.5280 1.0577 0.072 Uiso 1 1 calc R . .
C66 C 1.54586(18) -0.57498(15) 0.95913(16) 0.0415(7) Uani 1 1 d . . .
C67 C 1.6247(3) -0.4802(2) 1.0484(2) 0.0759(12) Uani 1 1 d . . .
H67A H 1.6191 -0.4453 1.0914 0.091 Uiso 1 1 calc R . .
H67B H 1.6703 -0.5179 1.0690 0.091 Uiso 1 1 calc R . .
C68 C 1.6548(3) -0.4418(2) 0.9768(2) 0.0720(12) Uani 1 1 d . . .
H68A H 1.7141 -0.4617 0.9644 0.086 Uiso 1 1 calc R . .
H68B H 1.6620 -0.3892 0.9863 0.086 Uiso 1 1 calc R . .
C69 C 1.07393(18) -0.73390(15) 0.99156(15) 0.0428(7) Uani 1 1 d . . .
C70 C 0.99569(19) -0.69545(17) 1.00606(18) 0.0505(8) Uani 1 1 d . . .
C71 C 0.9781(2) -0.6483(2) 1.0769(2) 0.0718(11) Uani 1 1 d . . .
H71A H 1.0159 -0.6597 1.1293 0.086 Uiso 1 1 calc R . .
C72 C 0.8695(2) -0.6555(3) 1.0714(3) 0.1091(17) Uani 1 1 d . . .
H72A H 0.8494 -0.7049 1.0833 0.131 Uiso 1 1 calc R . .
H72B H 0.8425 -0.6195 1.1045 0.131 Uiso 1 1 calc R . .
C73 C 0.8514(3) -0.6373(3) 0.9824(3) 0.0935(16) Uani 1 1 d . . .
H73A H 0.7846 -0.6404 0.9580 0.112 Uiso 1 1 calc R . .
C74 C 0.9134(2) -0.68739(19) 0.9476(2) 0.0650(10) Uani 1 1 d . . .
C75 C 0.9832(3) -0.5680(2) 1.0462(3) 0.1015(16) Uani 1 1 d . . .
H75A H 0.9826 -0.5331 1.0902 0.122 Uiso 1 1 calc R . .
H75B H 1.0402 -0.5603 1.0221 0.122 Uiso 1 1 calc R . .
C76 C 0.8939(3) -0.5592(3) 0.9824(4) 0.129(2) Uani 1 1 d . . .
H76A H 0.8511 -0.5224 0.9985 0.155 Uiso 1 1 calc R . .
H76B H 0.9100 -0.5464 0.9297 0.155 Uiso 1 1 calc R . .
C77 C 0.9122(2) -0.7212(2) 0.87048(19) 0.0650(10) Uani 1 1 d . . .
H77A H 0.8593 -0.7175 0.8307 0.078 Uiso 1 1 calc R . .
C78 C 0.9898(2) -0.75886(19) 0.85653(16) 0.0600(10) Uani 1 1 d . . .
C79 C 1.0120(3) -0.8045(3) 0.7841(2) 0.0905(14) Uani 1 1 d . . .
H79A H 0.9745 -0.7920 0.7318 0.109 Uiso 1 1 calc R . .
C80 C 1.1154(3) -0.7921(3) 0.78967(19) 0.0938(16) Uani 1 1 d . . .
H80A H 1.1311 -0.7410 0.7802 0.113 Uiso 1 1 calc R . .
H80B H 1.1448 -0.8244 0.7543 0.113 Uiso 1 1 calc R . .
C81 C 1.1389(2) -0.8145(2) 0.88058(18) 0.0639(10) Uani 1 1 d . . .
H81A H 1.2055 -0.8103 0.9053 0.077 Uiso 1 1 calc R . .
C82 C 1.06891(17) -0.76510(19) 0.91563(14) 0.0477(7) Uani 1 1 d . . .
C83 C 1.0955(3) -0.8934(2) 0.8766(2) 0.0797(13) Uani 1 1 d . . .
H83A H 1.0763 -0.9071 0.9279 0.096 Uiso 1 1 calc R . .
H83B H 1.1401 -0.9296 0.8622 0.096 Uiso 1 1 calc R . .
C84 C 1.0082(4) -0.8861(3) 0.8091(3) 0.1050(17) Uani 1 1 d . . .
H84A H 1.0139 -0.9186 0.7639 0.126 Uiso 1 1 calc R . .
H84B H 0.9497 -0.8971 0.8297 0.126 Uiso 1 1 calc R . .
C85 C 1.39486(17) -0.68739(15) 1.23299(15) 0.0400(7) Uani 1 1 d . . .
C86 C 1.3458(2) -0.61723(16) 1.21537(19) 0.0590(9) Uani 1 1 d . . .
C87 C 1.2539(3) -0.6081(2) 1.1981(3) 0.1139(17) Uani 1 1 d . . .
H87A H 1.2147 -0.6493 1.1967 0.137 Uiso 1 1 calc R . .
C88 C 1.2122(4) -0.5378(3) 1.1815(4) 0.152(2) Uani 1 1 d . . .
H88A H 1.1466 -0.5339 1.1700 0.183 Uiso 1 1 calc R . .
C89 C 1.2641(4) -0.4783(3) 1.1821(3) 0.134(2) Uani 1 1 d . . .
H89A H 1.2371 -0.4316 1.1749 0.161 Uiso 1 1 calc R . .
C90 C 1.3589(6) -0.4884(3) 1.1937(4) 0.173(3) Uani 1 1 d . . .
H90A H 1.3966 -0.4474 1.1879 0.208 Uiso 1 1 calc R . .
C91 C 1.4037(4) -0.5538(2) 1.2134(4) 0.1160(19) Uani 1 1 d . . .
H91A H 1.4694 -0.5567 1.2250 0.139 Uiso 1 1 calc R . .
C92 C 1.4717(2) -0.68543(16) 1.30452(18) 0.0506(8) Uani 1 1 d . . .
C93 C 1.5074(3) -0.7048(2) 1.4498(2) 0.0952(13) Uiso 1 1 d D A .
C94 C 1.5282(5) -0.6262(3) 1.4830(3) 0.151(2) Uiso 1 1 d D . .
C95 C 1.5391(14) -0.6150(11) 1.5625(3) 0.214(8) Uiso 0.50 1 d PD A 1
C95' C 1.5224(12) -0.5712(10) 1.4685(10) 0.180(6) Uiso 0.50 1 d P A 2
C96 C 0.3050(2) 0.9552(3) 0.7039(4) 0.182(3) Uiso 1 1 d D . .
Cl1 Cl 0.36927(16) 1.03559(13) 0.71773(15) 0.1931(8) Uiso 1 1 d D . .
Cl2 Cl 0.19357(14) 0.96495(13) 0.72924(13) 0.1737(7) Uiso 1 1 d D . .
C97 C 1.2005(3) -0.4395(2) 0.95744(19) 0.1080(15) Uiso 1 1 d D . .
Cl3 Cl 1.13535(13) -0.45789(11) 0.86405(11) 0.1531(6) Uiso 1 1 d D . .
Cl4 Cl 1.15496(10) -0.36711(8) 1.00549(8) 0.1159(4) Uiso 1 1 d D . .
C98 C 2.3389(4) -0.3250(3) 1.4153(5) 0.250(5) Uiso 1 1 d D . .
Cl6 Cl 2.3766(6) -0.4145(3) 1.4144(6) 0.589(6) Uiso 1 1 d D . .
Cl5 Cl 2.2318(4) -0.3312(5) 1.3568(4) 0.486(4) Uiso 1 1 d D . .
Cl5' Cl 2.1973(11) -0.4129(9) 1.4275(10) 0.745(9) Uiso 1 1 d . . .

loop_
_atom_site_aniso_label
_atom_site_aniso_U_11
_atom_site_aniso_U_22
_atom_site_aniso_U_33
_atom_site_aniso_U_23
_atom_site_aniso_U_13
_atom_site_aniso_U_12
Ru1 0.02848(6) 0.02669(7) 0.03044(6) 0.00347(9) 0.00534(5) 0.00063(9)
O1 0.0426(10) 0.0734(15) 0.0845(14) -0.0227(13) -0.0039(10) -0.0047(11)
O2 0.0807(14) 0.0951(18) 0.0507(12) -0.0121(13) -0.0032(11) -0.0060(14)
N1 0.0301(9) 0.0360(11) 0.0263(9) 0.0026(8) 0.0011(7) -0.0003(8)
N2 0.0317(7) 0.0309(8) 0.0352(8) 0.0057(12) 0.0045(6) 0.0006(12)
N3 0.0311(9) 0.0291(10) 0.0364(10) 0.0084(8) 0.0025(8) -0.0012(8)
N4 0.0276(8) 0.0334(10) 0.0317(9) 0.0004(8) 0.0060(7) 0.0009(7)
C1 0.0407(12) 0.0347(12) 0.0313(11) -0.0001(10) 0.0069(10) 0.0020(11)
C2 0.0345(11) 0.0354(12) 0.0297(11) -0.0007(10) 0.0069(9) 0.0010(10)
C3 0.0406(12) 0.0478(14) 0.0332(11) 0.0150(11) 0.0081(10) 0.0029(11)
C4 0.0420(12) 0.0392(13) 0.0350(12) 0.0048(11) 0.0011(10) 0.0099(11)
C5 0.0380(12) 0.0368(13) 0.0327(11) 0.0046(10) 0.0050(10) 0.0057(11)
C6 0.0305(10) 0.0345(13) 0.0368(12) 0.0006(10) 0.0029(9) 0.0040(10)
C7 0.0286(10) 0.0290(12) 0.0445(12) 0.0010(11) 0.0030(10) 0.0024(10)
C8 0.0353(11) 0.0408(14) 0.0510(14) 0.0081(11) 0.0137(10) 0.0045(10)
C9 0.0309(10) 0.065(2) 0.0401(11) 0.0108(12) 0.0090(9) -0.0025(11)
C10 0.0290(10) 0.0404(13) 0.0380(11) 0.0078(10) 0.0108(9) -0.0022(10)
C11 0.0344(11) 0.0401(14) 0.0436(12) 0.0055(11) 0.0130(10) -0.0003(11)
C12 0.0393(12) 0.0369(13) 0.0407(12) 0.0162(11) 0.0092(10) -0.0011(11)
C13 0.0423(13) 0.0406(14) 0.0477(14) 0.0170(12) 0.0075(11) 0.0013(12)
C14 0.0445(13) 0.0497(15) 0.0429(13) 0.0187(12) 0.0059(11) 0.0027(12)
C15 0.0368(11) 0.0345(13) 0.0351(12) 0.0051(11) 0.0044(10) 0.0036(10)
C16 0.0311(10) 0.0344(12) 0.0364(11) 0.0040(10) 0.0045(9) 0.0036(10)
C17 0.0292(9) 0.0387(15) 0.0335(10) 0.0048(10) 0.0049(8) 0.0008(10)
C18 0.0290(11) 0.0539(16) 0.0493(14) 0.0092(13) 0.0037(10) -0.0038(11)
C19 0.0326(11) 0.0579(17) 0.0411(12) 0.0104(12) 0.0075(10) -0.0066(12)
C20 0.0330(11) 0.0421(14) 0.0359(11) 0.0024(11) 0.0107(9) 0.0014(11)
C21 0.0311(11) 0.0473(14) 0.0318(11) 0.0036(11) 0.0041(9) 0.0008(11)
C22 0.073(2) 0.073(2) 0.071(2) -0.0160(17) 0.0022(17) 0.0018(18)
C23 0.0482(14) 0.072(2) 0.0539(15) -0.0196(14) 0.0071(12) -0.0034(13)
C24 0.0638(19) 0.106(3) 0.0526(17) -0.0205(19) -0.0064(15) 0.002(2)
C25 0.076(2) 0.109(3) 0.0415(15) -0.0096(18) 0.0106(15) 0.003(2)
C26 0.0521(15) 0.089(2) 0.0316(12) 0.0081(14) 0.0100(12) 0.0077(16)
C27 0.0757(17) 0.116(3) 0.0527(15) -0.016(2) 0.0108(14) 0.024(3)
C28 0.0388(12) 0.0584(17) 0.0383(12) 0.0056(13) 0.0063(11) -0.0010(13)
C29 0.0487(14) 0.086(2) 0.0409(13) 0.0247(14) 0.0183(11) 0.0017(15)
C30 0.0441(13) 0.0536(16) 0.0521(14) 0.0142(13) 0.0176(11) 0.0032(13)
C31 0.0605(16) 0.0587(19) 0.0755(18) 0.0176(15) 0.0297(14) -0.0101(15)
C32 0.0626(17) 0.0532(18) 0.078(2) -0.0133(16) 0.0186(16) -0.0099(15)
C33 0.0545(15) 0.0439(16) 0.0550(16) -0.0014(14) 0.0051(13) 0.0019(13)
C34 0.0742(19) 0.0546(19) 0.095(2) 0.0039(18) 0.0339(17) 0.0058(17)
C35 0.104(3) 0.059(2) 0.098(3) 0.0308(19) 0.023(2) 0.006(2)
C36 0.0366(12) 0.0444(14) 0.0318(11) 0.0081(11) 0.0067(10) 0.0064(11)
C37 0.0322(11) 0.0450(14) 0.0356(11) -0.0003(11) 0.0074(10) 0.0001(11)
C38 0.0323(11) 0.0484(15) 0.0419(13) -0.0020(12) 0.0059(10) -0.0009(11)
C39 0.0465(14) 0.0482(16) 0.0595(16) -0.0068(13) 0.0048(13) -0.0047(12)
C40 0.0554(16) 0.067(2) 0.076(2) -0.0005(16) 0.0102(15) -0.0164(15)
C41 0.0400(13) 0.065(2) 0.0777(19) -0.0167(16) -0.0014(13) -0.0046(13)
C42 0.0341(12) 0.0564(17) 0.0582(16) -0.0061(14) 0.0057(12) 0.0022(13)
C43 0.0565(17) 0.079(2) 0.076(2) -0.0212(18) -0.0164(16) -0.0006(16)
C44 0.0544(17) 0.063(2) 0.078(2) -0.0203(17) 0.0035(16) -0.0001(16)
C45 0.0394(13) 0.0614(18) 0.0555(16) -0.0029(15) -0.0055(12) 0.0190(13)
C46 0.0411(13) 0.0520(16) 0.0455(14) 0.0036(13) -0.0015(11) 0.0140(12)
C47 0.0684(18) 0.0492(17) 0.0681(19) 0.0098(15) 0.0050(16) 0.0193(15)
C48 0.0727(19) 0.0489(17) 0.0604(17) 0.0046(15) 0.0174(15) 0.0077(16)
C49 0.0542(15) 0.0389(15) 0.0590(16) -0.0038(13) 0.0107(13) 0.0008(13)
C50 0.0367(12) 0.0378(13) 0.0405(12) -0.0004(11) 0.0039(10) 0.0065(11)
C51 0.0788(19) 0.0429(17) 0.089(2) -0.0050(16) 0.0268(17) 0.0125(16)
C52 0.0736(19) 0.0537(18) 0.0491(16) -0.0121(14) 0.0048(15) 0.0109(16)
C53 0.0341(11) 0.0380(13) 0.0456(13) 0.0177(11) 0.0054(10) -0.0042(10)
C54 0.0393(12) 0.0377(14) 0.0541(15) 0.0066(12) 0.0098(11) -0.0009(11)
C55 0.0618(13) 0.0371(12) 0.0694(14) 0.0045(19) 0.0171(12) -0.0106(19)
C56 0.0710(17) 0.0508(18) 0.0853(18) -0.0009(18) 0.0247(15) 0.0150(18)
C57 0.0769(18) 0.0588(19) 0.0582(16) -0.0006(15) 0.0323(14) -0.0040(16)
C58 0.0482(13) 0.0423(15) 0.0488(14) 0.0033(12) 0.0137(12) -0.0002(12)
C59 0.0715(17) 0.0565(18) 0.096(2) -0.026(2) 0.0042(16) -0.010(2)
C60 0.093(2) 0.076(2) 0.068(2) -0.0158(18) 0.0037(19) -0.009(2)
C61 0.0577(15) 0.0456(16) 0.0471(14) 0.0202(12) 0.0142(12) 0.0067(13)
C62 0.0455(13) 0.0399(14) 0.0425(13) 0.0083(12) 0.0081(11) -0.0012(12)
C63 0.0647(17) 0.0354(14) 0.0620(17) 0.0140(13) 0.0060(14) -0.0061(13)
C64 0.0648(18) 0.0466(17) 0.0668(18) 0.0027(15) 0.0051(15) 0.0117(15)
C65 0.076(2) 0.0474(17) 0.0589(17) 0.0032(14) 0.0208(14) 0.0084(16)
C66 0.0388(12) 0.0430(14) 0.0430(13) 0.0066(12) 0.0068(11) -0.0035(12)
C67 0.104(3) 0.053(2) 0.0643(19) -0.0133(17) -0.0088(19) 0.000(2)
C68 0.080(2) 0.0503(19) 0.082(2) -0.0011(18) 0.0018(19) -0.0091(18)
C69 0.0394(12) 0.0473(15) 0.0393(13) 0.0138(11) -0.0018(11) -0.0103(11)
C70 0.0395(13) 0.0510(17) 0.0581(16) -0.0020(14) -0.0021(12) -0.0036(13)
C71 0.0461(15) 0.091(3) 0.075(2) -0.0217(19) -0.0009(15) 0.0192(17)
C72 0.0472(18) 0.153(4) 0.127(3) -0.046(3) 0.015(2) 0.022(2)
C73 0.0466(18) 0.118(4) 0.110(3) 0.008(3) -0.010(2) -0.004(2)
C74 0.0376(13) 0.0601(19) 0.090(2) 0.0166(18) -0.0139(15) -0.0002(14)
C75 0.083(2) 0.063(2) 0.145(4) -0.023(2) -0.028(2) 0.0321(19)
C76 0.085(2) 0.065(3) 0.213(5) -0.012(3) -0.054(3) 0.028(2)
C77 0.0594(17) 0.070(2) 0.0573(17) 0.0148(16) -0.0188(14) -0.0120(16)
C78 0.0662(16) 0.063(2) 0.0466(13) 0.0144(15) -0.0058(12) -0.0144(15)
C79 0.099(2) 0.123(3) 0.0425(16) -0.0035(19) -0.0129(17) -0.027(2)
C80 0.127(3) 0.116(4) 0.0445(15) -0.0055(19) 0.0318(16) -0.014(3)
C81 0.0698(19) 0.071(2) 0.0516(16) -0.0097(16) 0.0124(15) 0.0000(17)
C82 0.0520(12) 0.0502(15) 0.0394(11) 0.0054(15) 0.0015(10) -0.0158(15)
C83 0.096(3) 0.071(2) 0.071(2) -0.006(2) 0.011(2) -0.003(2)
C84 0.130(4) 0.088(3) 0.095(3) -0.026(2) 0.009(3) -0.034(3)
C85 0.0394(12) 0.0393(14) 0.0411(13) -0.0018(12) 0.0051(11) 0.0010(11)
C86 0.082(2) 0.0339(14) 0.0552(16) -0.0173(13) -0.0092(15) 0.0166(14)
C87 0.076(2) 0.063(2) 0.182(4) -0.052(2) -0.049(2) 0.0212(19)
C88 0.120(3) 0.093(3) 0.209(5) -0.060(3) -0.090(3) 0.053(3)
C89 0.160(4) 0.061(2) 0.157(4) -0.023(3) -0.054(3) 0.053(3)
C90 0.305(7) 0.057(3) 0.173(5) 0.029(3) 0.087(5) 0.060(4)
C91 0.129(3) 0.051(2) 0.178(4) 0.020(3) 0.053(3) 0.020(2)
C92 0.0625(16) 0.0336(14) 0.0564(16) -0.0101(13) 0.0109(14) -0.0003(13)

loop_
_atom_type_symbol
_atom_type_description
_atom_type_scat_dispersion_real
_atom_type_scat_dispersion_imag
_atom_type_scat_source
C C 0.0033 0.0016 'International Tables Vol C Tables 4.2.6.8 and 6.1.1.4'
H H 0.0000 0.0000 'International Tables Vol C Tables 4.2.6.8 and 6.1.1.4'
N N 0.0061 0.0033 'International Tables Vol C Tables 4.2.6.8 and 6.1.1.4'
O O 0.0106 0.0060 'International Tables Vol C Tables 4.2.6.8 and 6.1.1.4'
Ru Ru -1.2594 0.8363 'International Tables Vol C Tables 4.2.6.8 and 6.1.1.4'
Cl Cl 0.1484 0.1585 'International Tables Vol C Tables 4.2.6.8 and 6.1.1.4'

loop_
_geom_angle_atom_site_label_1
_geom_angle_atom_site_label_2
_geom_angle_atom_site_label_3
_geom_angle
C85 Ru1 N2 94.79(11)
C85 Ru1 N3 94.59(10)
N2 Ru1 N3 89.57(7)
C85 Ru1 N1 93.45(10)
N2 Ru1 N1 89.57(8)
N3 Ru1 N1 171.95(8)
C85 Ru1 N4 102.12(10)
N2 Ru1 N4 163.09(9)
N3 Ru1 N4 88.75(7)
N1 Ru1 N4 89.75(7)
C92 O2 C93 116.1(3)
C2 N1 C5 107.23(18)
C2 N1 Ru1 125.31(14)
C5 N1 Ru1 126.78(16)
C10 N2 C7 106.63(17)
C10 N2 Ru1 126.64(15)
C7 N2 Ru1 126.73(16)
C15 N3 C12 105.64(19)
C15 N3 Ru1 127.94(16)
C12 N3 Ru1 126.17(14)
C20 N4 C17 107.43(18)
C20 N4 Ru1 125.64(14)
C17 N4 Ru1 126.93(15)
C20 C1 C2 125.4(2)
C20 C1 C21 118.8(2)
C2 C1 C21 115.8(2)
N1 C2 C1 125.1(2)
N1 C2 C3 108.30(19)
C1 C2 C3 126.5(2)
C4 C3 C2 108.2(2)
C3 C4 C5 107.8(2)
N1 C5 C6 124.9(2)
N1 C5 C4 108.3(2)
C6 C5 C4 126.7(2)
C7 C6 C5 124.8(2)
C7 C6 C37 117.9(2)
C5 C6 C37 117.3(2)
N2 C7 C6 125.7(2)
N2 C7 C8 107.6(2)
C6 C7 C8 126.5(2)
C9 C8 C7 109.8(2)
C8 C9 C10 107.1(2)
C11 C10 N2 124.8(2)
C11 C10 C9 126.4(2)
N2 C10 C9 108.8(2)
C10 C11 C12 126.5(2)
C10 C11 C53 118.8(2)
C12 C11 C53 114.5(2)
N3 C12 C11 123.4(2)
N3 C12 C13 109.1(2)
C11 C12 C13 126.8(2)
C14 C13 C12 108.7(2)
C13 C14 C15 107.1(2)
N3 C15 C16 125.3(2)
N3 C15 C14 109.4(2)
C16 C15 C14 125.2(2)
C15 C16 C17 124.6(2)
C15 C16 C69 116.6(2)
C17 C16 C69 118.7(2)
N4 C17 C16 125.56(19)
N4 C17 C18 107.76(19)
C16 C17 C18 126.49(19)
C19 C18 C17 108.7(2)
C18 C19 C20 108.0(2)
N4 C20 C1 126.3(2)
N4 C20 C19 108.07(19)
C1 C20 C19 125.7(2)
C36 C21 C28 116.8(2)
C36 C21 C1 122.1(2)
C28 C21 C1 121.2(2)
C27 C22 C23 103.5(3)
C28 C23 C24 100.6(3)
C28 C23 C22 107.6(2)
C24 C23 C22 101.5(3)
C23 C24 C25 92.7(2)
C27 C25 C24 102.8(3)
C27 C25 C26 107.6(3)
C24 C25 C26 100.8(3)
C29 C26 C28 121.3(3)
C29 C26 C25 134.8(3)
C28 C26 C25 103.9(3)
C25 C27 C22 101.9(3)
C21 C28 C26 121.3(3)
C21 C28 C23 132.1(3)
C26 C28 C23 106.5(2)
C26 C29 C30 119.7(3)
C29 C30 C36 117.6(3)
C29 C30 C31 133.7(3)
C36 C30 C31 108.4(2)
C30 C31 C32 100.2(3)
C30 C31 C35 108.6(3)
C32 C31 C35 100.0(3)
C31 C32 C33 94.6(2)
C36 C33 C32 99.7(2)
C36 C33 C34 106.7(2)
C32 C33 C34 100.7(3)
C33 C34 C35 102.7(3)
C31 C35 C34 103.1(3)
C21 C36 C30 123.3(2)
C21 C36 C33 132.4(2)
C30 C36 C33 104.1(2)
C50 C37 C38 114.9(2)
C50 C37 C6 121.8(2)
C38 C37 C6 123.3(2)
C42 C38 C37 123.0(3)
C42 C38 C39 105.6(2)
C37 C38 C39 131.4(2)
C40 C39 C44 101.1(2)
C40 C39 C38 100.1(2)
C44 C39 C38 104.7(2)
C39 C40 C41 95.6(3)
C40 C41 C42 100.1(2)
C40 C41 C43 101.0(3)
C42 C41 C43 106.1(3)
C38 C42 C45 121.5(3)
C38 C42 C41 107.1(3)
C45 C42 C41 131.3(2)
C44 C43 C41 100.8(2)
C39 C44 C43 104.8(3)
C46 C45 C42 117.3(2)
C45 C46 C50 121.2(3)
C45 C46 C47 131.7(3)
C50 C46 C47 107.0(2)
C46 C47 C51 107.4(3)
C46 C47 C48 100.5(2)
C51 C47 C48 99.2(3)
C49 C48 C47 94.1(2)
C50 C49 C52 106.5(2)
C50 C49 C48 99.9(2)
C52 C49 C48 99.6(2)
C37 C50 C46 122.1(2)
C37 C50 C49 132.3(2)
C46 C50 C49 105.4(2)
C52 C51 C47 103.9(3)
C51 C52 C49 104.9(2)
C66 C53 C54 115.8(2)
C66 C53 C11 123.2(2)
C54 C53 C11 120.3(2)
C58 C54 C53 121.5(3)
C58 C54 C55 106.6(2)
C53 C54 C55 131.6(2)
C54 C55 C56 100.9(3)
C54 C55 C59 106.7(3)
C56 C55 C59 101.3(2)
C57 C56 C55 94.2(3)
C58 C57 C56 100.8(2)
C58 C57 C60 106.6(3)
C56 C57 C60 100.9(3)
C61 C58 C54 121.8(3)
C61 C58 C57 131.8(3)
C54 C58 C57 106.1(3)
C55 C59 C60 101.8(3)
C57 C60 C59 102.4(3)
C62 C61 C58 117.4(3)
C61 C62 C66 122.3(3)
C61 C62 C63 131.6(3)
C66 C62 C63 106.1(2)
C62 C63 C64 100.7(2)
C62 C63 C68 105.9(2)
C64 C63 C68 99.9(3)
C63 C64 C65 94.6(2)
C66 C65 C67 106.8(3)
C66 C65 C64 99.4(2)
C67 C65 C64 98.8(3)
C53 C66 C62 121.2(3)
C53 C66 C65 131.8(3)
C62 C66 C65 107.0(2)
C68 C67 C65 105.4(3)
C67 C68 C63 103.2(3)
C70 C69 C82 116.1(2)
C70 C69 C16 124.5(2)
C82 C69 C16 119.4(2)
C69 C70 C74 122.9(3)
C69 C70 C71 131.5(2)
C74 C70 C71 105.3(3)
C70 C71 C72 100.9(3)
C70 C71 C75 104.6(3)
C72 C71 C75 99.0(3)
C73 C72 C71 93.6(3)
C74 C73 C72 103.5(3)
C74 C73 C76 108.1(4)
C72 C73 C76 101.1(4)
C70 C74 C77 118.4(3)
C70 C74 C73 106.3(3)
C77 C74 C73 135.0(3)
C76 C75 C71 104.5(3)
C73 C76 C75 100.9(4)
C78 C77 C74 118.3(3)
C77 C78 C82 121.2(3)
C77 C78 C79 132.7(3)
C82 C78 C79 106.0(3)
C80 C79 C78 100.9(3)
C80 C79 C84 101.8(4)
C78 C79 C84 106.5(3)
C79 C80 C81 95.1(3)
C82 C81 C83 106.1(3)
C82 C81 C80 99.4(3)
C83 C81 C80 99.9(3)
C69 C82 C78 123.0(3)
C69 C82 C81 130.4(2)
C78 C82 C81 106.5(2)
C81 C83 C84 102.9(3)
C79 C84 C83 102.8(3)
C86 C85 C92 114.3(2)
C86 C85 Ru1 127.08(19)
C92 C85 Ru1 118.31(19)
C87 C86 C91 117.4(3)
C87 C86 C85 126.0(3)
C91 C86 C85 116.6(3)
C86 C87 C88 122.3(4)
C89 C88 C87 121.3(5)
C88 C89 C90 116.4(5)
C89 C90 C91 125.1(6)
C90 C91 C86 117.2(5)
O1 C92 O2 123.2(3)
O1 C92 C85 125.9(3)
O2 C92 C85 110.9(2)
O2 C93 C94 106.9(3)
C95' C94 C95 94.6(13)
C95' C94 C93 144.0(10)
C95 C94 C93 119.3(9)
Cl2 C96 Cl1 112.0(3)
Cl4 C97 Cl3 112.3(2)
Cl5 C98 Cl6 101.0(5)
C98 Cl5 Cl5' 89.4(6)

loop_
_geom_bond_atom_site_label_1
_geom_bond_atom_site_label_2
_geom_bond_distance
Ru1 C85 1.847(3)
Ru1 N2 2.0311(16)
Ru1 N3 2.0325(19)
Ru1 N1 2.0389(18)
Ru1 N4 2.0473(18)
O1 C92 1.172(4)
O2 C92 1.356(4)
O2 C93 1.506(4)
N1 C2 1.380(3)
N1 C5 1.391(3)
N2 C10 1.387(3)
N2 C7 1.396(3)
N3 C15 1.370(3)
N3 C12 1.395(3)
N4 C20 1.367(3)
N4 C17 1.376(3)
C1 C20 1.385(3)
C1 C2 1.401(3)
C1 C21 1.511(3)
C2 C3 1.446(3)
C3 C4 1.337(4)
C4 C5 1.443(3)
C5 C6 1.398(4)
C6 C7 1.397(3)
C6 C37 1.498(3)
C7 C8 1.425(4)
C8 C9 1.327(3)
C9 C10 1.440(3)
C10 C11 1.387(3)
C11 C12 1.403(3)
C11 C53 1.515(4)
C12 C13 1.409(3)
C13 C14 1.327(4)
C14 C15 1.439(4)
C15 C16 1.381(3)
C16 C17 1.409(3)
C16 C69 1.505(3)
C17 C18 1.440(3)
C18 C19 1.301(4)
C19 C20 1.448(3)
C21 C36 1.383(4)
C21 C28 1.391(4)
C22 C27 1.534(5)
C22 C23 1.534(5)
C23 C28 1.502(4)
C23 C24 1.522(4)
C24 C25 1.528(5)
C25 C27 1.527(6)
C25 C26 1.532(5)
C26 C29 1.356(5)
C26 C28 1.411(4)
C29 C30 1.416(4)
C30 C36 1.422(4)
C30 C31 1.461(4)
C31 C32 1.528(5)
C31 C35 1.537(5)
C32 C33 1.540(4)
C33 C36 1.521(4)
C33 C34 1.551(4)
C34 C35 1.563(6)
C37 C50 1.389(4)
C37 C38 1.406(4)
C38 C42 1.379(4)
C38 C39 1.533(4)
C39 C40 1.505(4)
C39 C44 1.533(4)
C40 C41 1.514(5)
C41 C42 1.515(4)
C41 C43 1.567(5)
C42 C45 1.402(4)
C43 C44 1.551(4)
C45 C46 1.358(4)
C46 C50 1.436(3)
C46 C47 1.497(4)
C47 C51 1.550(5)
C47 C48 1.564(5)
C48 C49 1.553(4)
C49 C50 1.536(4)
C49 C52 1.544(4)
C51 C52 1.512(5)
C53 C66 1.396(4)
C53 C54 1.407(4)
C54 C58 1.390(4)
C54 C55 1.489(5)
C55 C56 1.531(4)
C55 C59 1.552(4)
C56 C57 1.518(5)
C57 C58 1.510(4)
C57 C60 1.551(5)
C58 C61 1.381(4)
C59 C60 1.585(5)
C61 C62 1.357(4)
C62 C66 1.403(4)
C62 C63 1.521(4)
C63 C64 1.523(5)
C63 C68 1.549(4)
C64 C65 1.558(4)
C65 C66 1.499(4)
C65 C67 1.535(5)
C67 C68 1.501(5)
C69 C70 1.368(4)
C69 C82 1.381(4)
C70 C74 1.418(4)
C70 C71 1.510(5)
C71 C72 1.544(5)
C71 C75 1.549(6)
C72 C73 1.507(6)
C73 C74 1.449(6)
C73 C76 1.540(7)
C74 C77 1.424(5)
C75 C76 1.542(6)
C77 C78 1.351(5)
C78 C82 1.388(3)
C78 C79 1.538(5)
C79 C80 1.482(6)
C79 C84 1.539(6)
C80 C81 1.559(4)
C81 C82 1.522(5)
C81 C83 1.556(5)
C83 C84 1.556(6)
C85 C86 1.460(4)
C85 C92 1.496(4)
C86 C87 1.309(5)
C86 C91 1.419(6)
C87 C88 1.417(6)
C88 C89 1.306(7)
C89 C90 1.349(9)
C90 C91 1.364(7)
C93 C94 1.541(5)
C94 C95' 1.027(19)
C94 C95 1.329(6)
C96 Cl2 1.714(4)
C96 Cl1 1.719(4)
C97 Cl4 1.716(4)
C97 Cl3 1.725(4)
C98 Cl5 1.689(6)
C98 Cl6 1.709(7)
Cl5 Cl5' 2.001(18)
